data_7200901
loop_
_publ_author_name
'Yang, Qing-Feng'
'Yu, Yang'
'Song, Tian-You'
'Yu, Jie-Hui'
'Zhang, Xiao'
'Xu, Ji-Qing'
'Wang, Tie-Gang'

_publ_section_title
;
 2D and 3D networks of lanthanide with mixed dicarboxylate ligands:
 syntheses, crystal structures and photoluminescent properties
;
_journal_issue 8
_journal_name_full CrystEngComm
_journal_page_first 1642
_journal_paper_doi 10.1039/b900522f
_journal_volume 11
_journal_year 2009
_chemical_formula_moiety 'C18 H18 O17 Sm2'
_chemical_formula_sum 'C18 H18 O17 Sm2'
_chemical_formula_weight 807.02
_chemical_melting_point ?
_chemical_name_systematic
;
?
;
_space_group_IT_number 15
_symmetry_cell_setting monoclinic
_symmetry_space_group_name_Hall '-C 2yc'
_symmetry_space_group_name_H-M 'C 1 2/c 1'
_atom_sites_solution_hydrogens geom
_atom_sites_solution_primary direct
_atom_sites_solution_secondary difmap
_audit_creation_method SHELXL-97
_cell_angle_alpha 90.00
_cell_angle_beta 110.89(3)
_cell_angle_gamma 90.00
_cell_formula_units_Z 4
_cell_length_a 19.697(4)
_cell_length_b 6.0193(12)
_cell_length_c 20.472(4)
_cell_measurement_reflns_used 2585
_cell_measurement_temperature 293(2)
_cell_measurement_theta_max 27.42
_cell_measurement_theta_min 3.56
_cell_volume 2267.7(9)
_computing_cell_refinement Process-auto
_computing_data_collection Process-auto
_computing_data_reduction Process-auto
_computing_molecular_graphics 'DIAMOND (Brandenburg, 1999)'
_computing_publication_material 'SHELXL-97 (Sheldrick, 1997)'
_computing_structure_refinement 'SHELXL-97 (Sheldrick, 1997)'
_computing_structure_solution 'SHELXS-97 (Sheldrick, 1990)'
_diffrn_ambient_temperature 293(2)
_diffrn_detector_area_resol_mean 9.00cm
_diffrn_measured_fraction_theta_full 0.998
_diffrn_measured_fraction_theta_max 0.998
_diffrn_measurement_device_type 'Rigaku R-AXIS RAPID'
_diffrn_measurement_method '\w scan'
_diffrn_radiation_monochromator graphite
_diffrn_radiation_source 'fine-focus sealed tube'
_diffrn_radiation_type MoK\a
_diffrn_radiation_wavelength 0.71073
_diffrn_reflns_av_R_equivalents 0.0330
_diffrn_reflns_av_sigmaI/netI 0.0287
_diffrn_reflns_limit_h_max 25
_diffrn_reflns_limit_h_min -25
_diffrn_reflns_limit_k_max 7
_diffrn_reflns_limit_k_min -7
_diffrn_reflns_limit_l_max 26
_diffrn_reflns_limit_l_min -26
_diffrn_reflns_number 10452
_diffrn_reflns_theta_full 27.42
_diffrn_reflns_theta_max 27.42
_diffrn_reflns_theta_min 3.56
_diffrn_standards_decay_% 0
_diffrn_standards_interval_count 0
_diffrn_standards_interval_time 0
_diffrn_standards_number 0
_exptl_absorpt_coefficient_mu 5.216
_exptl_absorpt_correction_T_max 0.5000
_exptl_absorpt_correction_T_min 0.4383
_exptl_absorpt_correction_type empirical
_exptl_absorpt_process_details Process-auto
_exptl_crystal_colour colorless
_exptl_crystal_density_diffrn 2.364
_exptl_crystal_density_meas ?
_exptl_crystal_density_method 'not measured'
_exptl_crystal_description rod
_exptl_crystal_F_000 1544
_exptl_crystal_size_max 0.25
_exptl_crystal_size_mid 0.25
_exptl_crystal_size_min 0.20
_refine_diff_density_max 0.726
_refine_diff_density_min -2.663
_refine_diff_density_rms 0.149
_refine_ls_extinction_method none
_refine_ls_goodness_of_fit_ref 1.059
_refine_ls_hydrogen_treatment mixed
_refine_ls_matrix_type full
_refine_ls_number_parameters 188
_refine_ls_number_reflns 2585
_refine_ls_number_restraints 0
_refine_ls_restrained_S_all 1.059
_refine_ls_R_factor_all 0.0315
_refine_ls_R_factor_gt 0.0280
_refine_ls_shift/su_max 0.002
_refine_ls_shift/su_mean 0.000
_refine_ls_structure_factor_coef Fsqd
_refine_ls_weighting_details 'calc w=1/[\s^2^(Fo^2^)+(0.0248P)^2^+22.1488P] where P=(Fo^2^+2Fc^2^)/3'
_refine_ls_weighting_scheme calc
_refine_ls_wR_factor_gt 0.0606
_refine_ls_wR_factor_ref 0.0619
_reflns_number_gt 2338
_reflns_number_total 2585
_reflns_threshold_expression >2sigma(I)
_cod_data_source_file b900522f.txt
_cod_data_source_block 4
_cod_depositor_comments
;
The following automatic conversions were performed:
'_symmetry_cell_setting' value 'Monoclinic' changed to 'monoclinic'
according to '/home/saulius/struct/CIF-dictionaries/cif_core.dic'
dictionary named 'cif_core.dic' version 2.4.1 from 2010-06-29.

Automatic conversion script
Id: cif_fix_enum 1527 2010-12-29 10:47:43Z saulius 

The following automatic conversions were performed:

'_chemical_melting_point' value 'not measured' was changed to '?' -
the value is undefined or not given.

Automatic conversion script
Id: cif_fix_values 1646 2011-03-28 12:23:43Z adriana 

The following automatic conversions were performed:

'_exptl_crystal_density_meas' value 'none' was changed to '?' - the
value is perceived as not measured.

Automatic conversion script
Id: cif_fix_values 3008 2015-01-20 13:52:24Z robertas 
;
_cod_original_cell_volume 2267.5(8)
_cod_original_sg_symbol_H-M C2/c
_cod_database_code 7200901

loop_
_symmetry_equiv_pos_as_xyz
'x, y, z'
'-x, y, -z+1/2'
'x+1/2, y+1/2, z'
'-x+1/2, y+1/2, -z+1/2'
'-x, -y, -z'
'x, -y, z-1/2'
'-x+1/2, -y+1/2, -z'
'x+1/2, -y+1/2, z-1/2'

loop_
_atom_site_label
_atom_site_type_symbol
_atom_site_fract_x
_atom_site_fract_y
_atom_site_fract_z
_atom_site_U_iso_or_equiv
_atom_site_adp_type
_atom_site_occupancy
_atom_site_symmetry_multiplicity
_atom_site_calc_flag
_atom_site_refinement_flags
_atom_site_disorder_assembly
_atom_site_disorder_group
C1 C 0.2972(2) -0.0312(7) 0.6728(2) 0.0133(8) Uani 1 1 d . . .
C2 C 0.3414(2) -0.2186(7) 0.6903(2) 0.0144(8) Uani 1 1 d . . .
C3 C 0.3841(3) -0.2563(9) 0.7611(2) 0.0223(10) Uani 1 1 d . . .
H3 H 0.4135 -0.3817 0.7737 0.027 Uiso 1 1 calc R . .
C4 C 0.3823(3) -0.1066(9) 0.8118(2) 0.0229(10) Uani 1 1 d . . .
H4 H 0.4102 -0.1333 0.8584 0.028 Uiso 1 1 calc R . .
C5 C 0.3397(3) 0.0812(9) 0.7940(2) 0.0247(10) Uani 1 1 d . . .
H5 H 0.3399 0.1827 0.8283 0.030 Uiso 1 1 calc R . .
C6 C 0.2963(3) 0.1186(8) 0.7245(2) 0.0200(9) Uani 1 1 d . . .
H6 H 0.2667 0.2437 0.7125 0.024 Uiso 1 1 calc R . .
C7 C 0.2461(2) 0.0239(7) 0.6002(2) 0.0121(8) Uani 1 1 d . . .
C8 C 0.3470(2) -0.3773(7) 0.6363(2) 0.0133(8) Uani 1 1 d . . .
C9 C -0.0008(2) 0.1125(7) 0.5178(2) 0.0136(8) Uani 1 1 d . . .
H1 H 0.198(3) 0.568(10) 0.545(3) 0.017(14) Uiso 1 1 d . . .
H2 H 0.134(5) 0.588(16) 0.530(5) 0.08(3) Uiso 1 1 d . . .
H7 H 0.044(4) 0.543(15) 0.407(4) 0.06(3) Uiso 1 1 d . . .
H8 H 0.037(4) 0.423(11) 0.354(4) 0.04(2) Uiso 1 1 d . . .
H9 H 0.035(4) 0.218(12) 0.270(4) 0.06(2) Uiso 1 1 d . . .
O1 O 0.18105(16) -0.0390(5) 0.57999(16) 0.0182(6) Uani 1 1 d . . .
O2 O 0.26818(16) 0.1447(5) 0.56137(15) 0.0164(6) Uani 1 1 d . . .
O3 O 0.30592(16) -0.3532(5) 0.57283(15) 0.0155(6) Uani 1 1 d . . .
O4 O 0.39285(17) -0.5337(6) 0.65384(16) 0.0228(7) Uani 1 1 d . . .
O5 O 0.04436(17) 0.2539(5) 0.51702(17) 0.0202(7) Uani 1 1 d . . .
O6 O -0.04850(17) 0.1319(5) 0.54564(17) 0.0208(7) Uani 1 1 d . . .
O7 O 0.1637(2) 0.5055(6) 0.5366(2) 0.0228(7) Uani 1 1 d . . .
O8 O 0.0581(2) 0.4460(7) 0.3900(2) 0.0286(9) Uani 1 1 d . . .
O9 O 0.0000 0.2970(10) 0.2500 0.0359(14) Uani 1 2 d S . .
Sm1 Sm 0.137333(10) 0.17003(3) 0.467527(10) 0.00999(7) Uani 1 1 d . . .

loop_
_atom_site_aniso_label
_atom_site_aniso_U_11
_atom_site_aniso_U_22
_atom_site_aniso_U_33
_atom_site_aniso_U_23
_atom_site_aniso_U_13
_atom_site_aniso_U_12
C1 0.0137(19) 0.013(2) 0.0135(19) 0.0009(16) 0.0058(16) -0.0022(15)
C2 0.020(2) 0.012(2) 0.016(2) -0.0042(16) 0.0115(17) -0.0031(16)
C3 0.025(2) 0.025(2) 0.014(2) 0.0040(18) 0.0042(19) 0.0074(19)
C4 0.022(2) 0.033(3) 0.011(2) -0.0017(18) 0.0033(18) 0.000(2)
C5 0.026(2) 0.033(3) 0.016(2) -0.0088(19) 0.009(2) -0.002(2)
C6 0.026(2) 0.015(2) 0.022(2) -0.0014(17) 0.012(2) 0.0036(17)
C7 0.0159(19) 0.0073(19) 0.0144(19) -0.0004(15) 0.0070(16) 0.0015(15)
C8 0.0144(19) 0.008(2) 0.017(2) -0.0001(15) 0.0057(17) -0.0011(15)
C9 0.0127(19) 0.013(2) 0.017(2) -0.0015(16) 0.0083(17) -0.0006(15)
O1 0.0167(15) 0.0193(17) 0.0189(15) 0.0063(12) 0.0067(13) -0.0003(12)
O2 0.0160(15) 0.0183(16) 0.0173(14) 0.0038(12) 0.0087(13) 0.0001(12)
O3 0.0168(15) 0.0139(15) 0.0137(14) -0.0020(11) 0.0030(12) 0.0027(11)
O4 0.0255(17) 0.0217(18) 0.0172(15) 0.0007(13) 0.0026(14) 0.0112(13)
O5 0.0209(16) 0.0143(15) 0.0319(18) -0.0069(13) 0.0174(14) -0.0064(12)
O6 0.0182(15) 0.0179(17) 0.0323(18) -0.0121(13) 0.0163(14) -0.0057(12)
O7 0.0177(18) 0.0163(17) 0.036(2) -0.0113(15) 0.0111(16) -0.0060(15)
O8 0.035(2) 0.026(2) 0.0206(19) -0.0001(16) 0.0046(18) 0.0144(16)
O9 0.030(3) 0.039(4) 0.025(3) 0.000 -0.006(2) 0.000
Sm1 0.00918(11) 0.00974(11) 0.01167(11) -0.00029(8) 0.00450(8) -0.00055(7)

loop_
_atom_type_symbol
_atom_type_description
_atom_type_scat_dispersion_real
_atom_type_scat_dispersion_imag
_atom_type_scat_source
C C 0.0033 0.0016 'International Tables Vol C Tables 4.2.6.8 and 6.1.1.4'
H H 0.0000 0.0000 'International Tables Vol C Tables 4.2.6.8 and 6.1.1.4'
O O 0.0106 0.0060 'International Tables Vol C Tables 4.2.6.8 and 6.1.1.4'
Sm Sm -0.1638 3.4418 'International Tables Vol C Tables 4.2.6.8 and 6.1.1.4'

loop_
_geom_angle_atom_site_label_1
_geom_angle_atom_site_label_2
_geom_angle_atom_site_label_3
_geom_angle
_geom_angle_site_symmetry_1
_geom_angle_site_symmetry_3
_geom_angle_publ_flag
C2 C1 C6 120.3(4) . . ?
C2 C1 C7 124.7(4) . . ?
C6 C1 C7 115.0(4) . . ?
C1 C2 C3 118.9(4) . . ?
C1 C2 C8 122.2(4) . . ?
C3 C2 C8 118.9(4) . . ?
C4 C3 C2 120.1(4) . . ?
C5 C4 C3 120.8(4) . . ?
C4 C5 C6 119.8(4) . . ?
C5 C6 C1 120.1(4) . . ?
O1 C7 O2 120.4(4) . . ?
O1 C7 C1 120.2(4) . . ?
O2 C7 C1 119.2(4) . . ?
O4 C8 O3 120.4(4) . . ?
O4 C8 C2 119.9(4) . . ?
O3 C8 C2 119.7(4) . . ?
O4 C8 Sm1 59.8(2) . 7_546 ?
O3 C8 Sm1 60.6(2) . 7_546 ?
C2 C8 Sm1 177.5(3) . 7_546 ?
O5 C9 O6 126.5(4) . . ?
O5 C9 C9 117.7(4) . 5_556 ?
O6 C9 C9 115.8(4) . 5_556 ?
C7 O1 Sm1 97.4(2) . . ?
C7 O2 Sm1 152.6(3) . 7_556 ?
C7 O2 Sm1 91.4(2) . . ?
Sm1 O2 Sm1 115.90(11) 7_556 . ?
C8 O3 Sm1 93.1(2) . 7_546 ?
C8 O4 Sm1 94.0(2) . 7_546 ?
C9 O5 Sm1 120.8(3) . . ?
C9 O6 Sm1 119.6(3) . 5_556 ?
O7 Sm1 O2 74.53(12) . 7_556 ?
O7 Sm1 O8 76.44(14) . . ?
O2 Sm1 O8 84.07(12) 7_556 . ?
O7 Sm1 O5 67.70(12) . . ?
O2 Sm1 O5 139.74(11) 7_556 . ?
O8 Sm1 O5 74.22(13) . . ?
O7 Sm1 O6 132.54(12) . 5_556 ?
O2 Sm1 O6 152.89(10) 7_556 5_556 ?
O8 Sm1 O6 99.55(13) . 5_556 ?
O5 Sm1 O6 65.82(10) . 5_556 ?
O7 Sm1 O4 142.07(12) . 7_546 ?
O2 Sm1 O4 80.67(11) 7_556 7_546 ?
O8 Sm1 O4 72.81(13) . 7_546 ?
O5 Sm1 O4 122.49(11) . 7_546 ?
O6 Sm1 O4 74.91(11) 5_556 7_546 ?
O7 Sm1 O1 87.13(12) . . ?
O2 Sm1 O1 114.62(10) 7_556 . ?
O8 Sm1 O1 151.04(12) . . ?
O5 Sm1 O1 77.54(11) . . ?
O6 Sm1 O1 74.17(11) 5_556 . ?
O4 Sm1 O1 129.72(11) 7_546 . ?
O7 Sm1 O3 143.61(12) . 7_546 ?
O2 Sm1 O3 78.28(10) 7_556 7_546 ?
O8 Sm1 O3 124.31(12) . 7_546 ?
O5 Sm1 O3 141.85(10) . 7_546 ?
O6 Sm1 O3 77.59(10) 5_556 7_546 ?
O4 Sm1 O3 52.47(10) 7_546 7_546 ?
O1 Sm1 O3 82.65(10) . 7_546 ?
O7 Sm1 O2 70.61(12) . . ?
O2 Sm1 O2 64.10(11) 7_556 . ?
O8 Sm1 O2 138.86(12) . . ?
O5 Sm1 O2 113.35(10) . . ?
O6 Sm1 O2 120.79(10) 5_556 . ?
O4 Sm1 O2 122.59(10) 7_546 . ?
O1 Sm1 O2 50.65(10) . . ?
O3 Sm1 O2 75.99(9) 7_546 . ?
O7 Sm1 C8 153.23(12) . 7_546 ?
O2 Sm1 C8 78.81(11) 7_556 7_546 ?
O8 Sm1 C8 98.62(13) . 7_546 ?
O5 Sm1 C8 137.01(11) . 7_546 ?
O6 Sm1 C8 74.08(11) 5_556 7_546 ?
O4 Sm1 C8 26.17(11) 7_546 7_546 ?
O1 Sm1 C8 106.38(11) . 7_546 ?
O3 Sm1 C8 26.32(11) 7_546 7_546 ?
O2 Sm1 C8 99.83(11) . 7_546 ?

loop_
_geom_bond_atom_site_label_1
_geom_bond_atom_site_label_2
_geom_bond_distance
_geom_bond_site_symmetry_2
_geom_bond_publ_flag
C1 C2 1.393(6) . ?
C1 C6 1.396(6) . ?
C1 C7 1.504(5) . ?
C2 C3 1.411(6) . ?
C2 C8 1.494(6) . ?
C3 C4 1.385(7) . ?
C4 C5 1.378(7) . ?
C5 C6 1.393(6) . ?
C7 O1 1.255(5) . ?
C7 O2 1.264(5) . ?
C8 O4 1.265(5) . ?
C8 O3 1.270(5) . ?
C8 Sm1 2.861(4) 7_546 ?
C9 O5 1.235(5) . ?
C9 O6 1.267(5) . ?
C9 C9 1.543(8) 5_556 ?
O1 Sm1 2.492(3) . ?
O2 Sm1 2.417(3) 7_556 ?
O2 Sm1 2.612(3) . ?
O3 Sm1 2.496(3) 7_546 ?
O4 Sm1 2.479(3) 7_546 ?
O5 Sm1 2.441(3) . ?
O6 Sm1 2.470(3) 5_556 ?
O7 Sm1 2.413(3) . ?
O8 Sm1 2.439(4) . ?
Sm1 O2 2.417(3) 7_556 ?
Sm1 O6 2.470(3) 5_556 ?
Sm1 O4 2.479(3) 7_546 ?
Sm1 O3 2.496(3) 7_546 ?
Sm1 C8 2.861(4) 7_546 ?
